data_7235581
loop_
_publ_author_name
'Canaj, Angelos B.'
'Nodaraki, Lydia E.'
'\'Slepokura, Katarzyna'
'Siczek, Milosz'
'Tzimopoulos, Demetrios I.'
'Lis, Tadeusz'
'Milios, Constantinos J.'

_publ_section_title
;
 A family of polynuclear cobalt complexes upon employment of an
 indeno-quinoxaline based oxime ligand
;
_journal_issue 44
_journal_name_full 'RSC Adv.'
_journal_page_first 23068
_journal_paper_doi 10.1039/C4RA01914H
_journal_volume 4
_journal_year 2014
_chemical_formula_moiety 'C82 H76 Co4 N12 O14, C H4 O, H2 O'
_chemical_formula_sum 'C83 H82 Co4 N12 O16'
_chemical_formula_weight 1739.32
_space_group_crystal_system monoclinic
_space_group_IT_number 15
_space_group_name_Hall '-C 2yc'
_space_group_name_H-M_alt 'C 1 2/c 1'
_atom_sites_solution_hydrogens mixed
_audit_creation_method SHELXL-2013
_cell_angle_alpha 90
_cell_angle_beta 90.86(5)
_cell_angle_gamma 90
_cell_formula_units_Z 4
_cell_length_a 14.988(6)
_cell_length_b 19.712(8)
_cell_length_c 26.760(12)
_cell_measurement_reflns_used 3780
_cell_measurement_temperature 120(2)
_cell_measurement_theta_max 29.2
_cell_measurement_theta_min 2.8
_cell_volume 7905(6)
_computing_cell_refinement 'CrysAlis PRO (Agilent, 2013)'
_computing_data_collection 'CrysAlis CCD (Agilent, 2013)'
_computing_data_reduction 'CrysAlis PRO (Agilent, 2013)'
_computing_structure_refinement 'SHELXL-2013 (Sheldrick, 2013)'
_computing_structure_solution 'SHELXL-2013 (Sheldrick, 2013)'
_diffrn_ambient_temperature 120(2)
_diffrn_measured_fraction_theta_full 0.851
_diffrn_measured_fraction_theta_max 0.999
_diffrn_measurement_device_type 'Xcalibur with CCD Ruby detector'
_diffrn_measurement_method \w
_diffrn_radiation_monochromator graphite
_diffrn_radiation_source 'Enhance (Mo) X-ray Source'
_diffrn_radiation_type MoK\a
_diffrn_radiation_wavelength 0.71073
_diffrn_reflns_av_R_equivalents 0.3308
_diffrn_reflns_av_unetI/netI 0.4729
_diffrn_reflns_Laue_measured_fraction_full 0.851
_diffrn_reflns_Laue_measured_fraction_max 0.999
_diffrn_reflns_limit_h_max 18
_diffrn_reflns_limit_h_min -10
_diffrn_reflns_limit_k_max 23
_diffrn_reflns_limit_k_min -22
_diffrn_reflns_limit_l_max 29
_diffrn_reflns_limit_l_min -32
_diffrn_reflns_number 22089
_diffrn_reflns_point_group_measured_fraction_full 0.851
_diffrn_reflns_point_group_measured_fraction_max 0.999
_diffrn_reflns_theta_full 27.000
_diffrn_reflns_theta_max 25.499
_diffrn_reflns_theta_min 2.835
_exptl_absorpt_coefficient_mu 0.901
_exptl_absorpt_correction_T_max 0.977
_exptl_absorpt_correction_T_min 0.943
_exptl_absorpt_correction_type analytical
_exptl_absorpt_process_details
;
CrysAlisPro, Agilent Technologies,
Analytical numeric absorption correction using a multifaceted crystal
			model based on expressions derived by R.C. Clark & J.S. Reid.
(Clark, R. C. & Reid, J. S. (1995). Acta Cryst. A51, 887-897)
;
_exptl_crystal_colour red
_exptl_crystal_density_diffrn 1.461
_exptl_crystal_description block
_exptl_crystal_F_000 3600
_exptl_crystal_size_max 0.09
_exptl_crystal_size_mid 0.08
_exptl_crystal_size_min 0.03
_refine_diff_density_max 0.582
_refine_diff_density_min -0.611
_refine_diff_density_rms 0.117
_refine_ls_extinction_method none
_refine_ls_goodness_of_fit_ref 1.004
_refine_ls_hydrogen_treatment constr
_refine_ls_matrix_type full
_refine_ls_number_parameters 474
_refine_ls_number_reflns 7338
_refine_ls_number_restraints 1
_refine_ls_restrained_S_all 1.006
_refine_ls_R_factor_all 0.3290
_refine_ls_R_factor_gt 0.1198
_refine_ls_shift/su_max 0.000
_refine_ls_shift/su_mean 0.000
_refine_ls_structure_factor_coef Fsqd
_refine_ls_weighting_details
;
 w=1/[\s^2^(Fo^2^)+(0.0030P)^2^]
 where P=(Fo^2^+2Fc^2^)/3
;
_refine_ls_weighting_scheme calc
_refine_ls_wR_factor_gt 0.1572
_refine_ls_wR_factor_ref 0.2307
_reflns_Friedel_coverage 0.000
_reflns_number_gt 2145
_reflns_number_total 7338
_reflns_threshold_expression 'I > 2\s(I)'
_cod_data_source_file c4ra01914h2.cif
_cod_data_source_block at1009a
_cod_original_sg_symbol_H-M 'C 2/c'
_cod_database_code 7235581
_shelx_space_group_comment
;
The symmetry employed for this shelxl refinement is uniquely defined
by the following loop, which should always be used as a source of
symmetry information in preference to the above space-group names.
They are only intended as comments.
;
_shelxl_version_number 2013-2

loop_
_space_group_symop_operation_xyz
'x, y, z'
'-x, y, -z+1/2'
'x+1/2, y+1/2, z'
'-x+1/2, y+1/2, -z+1/2'
'-x, -y, -z'
'x, -y, z-1/2'
'-x+1/2, -y+1/2, -z'
'x+1/2, -y+1/2, z-1/2'

loop_
_atom_site_label
_atom_site_type_symbol
_atom_site_fract_x
_atom_site_fract_y
_atom_site_fract_z
_atom_site_U_iso_or_equiv
_atom_site_adp_type
_atom_site_occupancy
_atom_site_site_symmetry_order
_atom_site_calc_flag
_atom_site_refinement_flags_posn
_atom_site_refinement_flags_adp
_atom_site_refinement_flags_occupancy
_atom_site_disorder_assembly
_atom_site_disorder_group
Co1 Co 0.37927(12) 0.07463(8) 0.28372(7) 0.0296(5) Uani 1 1 d . . . . .
Co2 Co 0.52435(12) 0.17231(9) 0.33248(6) 0.0283(5) Uani 1 1 d . . . . .
O11 O 0.5082(5) 0.0700(4) 0.3184(3) 0.026(2) Uani 1 1 d . . . . .
N11 N 0.4373(7) 0.0392(6) 0.2140(4) 0.038(3) Uani 1 1 d . . . . .
N21 N 0.3522(7) -0.1803(5) 0.2651(4) 0.038(3) Uani 1 1 d . . . . .
N31 N 0.3516(6) -0.0373(5) 0.2865(4) 0.025(3) Uani 1 1 d . . . . .
C01 C 0.4205(9) -0.0256(7) 0.2054(5) 0.037(4) Uiso 1 1 d . . . . .
C11 C 0.4476(8) -0.0746(6) 0.1659(4) 0.024(3) Uiso 1 1 d . . . . .
C21 C 0.4886(8) -0.0681(6) 0.1207(5) 0.036(4) Uani 1 1 d . . . . .
H21 H 0.5076 -0.0250 0.1091 0.043 Uiso 1 1 calc R U . . .
C31 C 0.5018(9) -0.1263(7) 0.0922(5) 0.040(4) Uani 1 1 d . . . . .
H31 H 0.5278 -0.1224 0.0602 0.048 Uiso 1 1 calc R U . . .
C41 C 0.4779(9) -0.1897(7) 0.1097(6) 0.043(4) Uani 1 1 d . . . . .
H41 H 0.4906 -0.2290 0.0905 0.052 Uiso 1 1 calc R U . . .
C51 C 0.4355(9) -0.1960(7) 0.1549(6) 0.044(4) Uani 1 1 d . . . . .
H51 H 0.4171 -0.2395 0.1661 0.052 Uiso 1 1 calc R U . . .
C61 C 0.4196(9) -0.1390(7) 0.1843(5) 0.041(4) Uani 1 1 d . . . . .
C71 C 0.3791(8) -0.1330(6) 0.2339(5) 0.024(3) Uani 1 1 d . . . . .
C81 C 0.3201(9) -0.1538(7) 0.3083(5) 0.035(4) Uiso 1 1 d . . . . .
C91 C 0.2884(9) -0.1990(7) 0.3454(5) 0.041(4) Uiso 1 1 d . . . . .
H91 H 0.2916 -0.2465 0.3397 0.049 Uiso 1 1 calc R U . . .
C101 C 0.2542(8) -0.1765(7) 0.3882(5) 0.036(4) Uani 1 1 d . . . . .
H101 H 0.2314 -0.2081 0.4115 0.043 Uiso 1 1 calc R U . . .
C111 C 0.2513(9) -0.1085(7) 0.3990(5) 0.047(4) Uani 1 1 d . . . . .
H111 H 0.2266 -0.0937 0.4296 0.056 Uiso 1 1 calc R U . . .
C121 C 0.2843(8) -0.0610(7) 0.3654(5) 0.039(4) Uiso 1 1 d . . . . .
H121 H 0.2834 -0.0139 0.3731 0.047 Uiso 1 1 calc R U . . .
C131 C 0.3188(8) -0.0839(7) 0.3200(4) 0.027(3) Uani 1 1 d . . . . .
C141 C 0.3789(8) -0.0628(6) 0.2446(5) 0.022(3) Uiso 1 1 d . . . . .
O12 O 0.4055(5) 0.1770(4) 0.2806(3) 0.026(2) Uani 1 1 d . . . . .
N12 N 0.4132(6) 0.2077(5) 0.2346(4) 0.028(3) Uani 1 1 d . . . . .
N22 N 0.4343(7) 0.4243(5) 0.1618(4) 0.036(3) Uani 1 1 d . . . . .
N32 N 0.4569(6) 0.2823(5) 0.1492(4) 0.035(3) Uani 1 1 d . . . . .
C02 C 0.3997(7) 0.2748(7) 0.2345(5) 0.025(3) Uani 1 1 d . . . . .
C12 C 0.3712(8) 0.3259(6) 0.2698(4) 0.023(3) Uani 1 1 d . . . . .
C22 C 0.3385(8) 0.3195(6) 0.3173(5) 0.034(4) Uani 1 1 d . . . . .
H22 H 0.3336 0.2759 0.3321 0.040 Uiso 1 1 calc R U . . .
C32 C 0.3129(8) 0.3764(6) 0.3434(5) 0.035(4) Uani 1 1 d . . . . .
H32 H 0.2928 0.3727 0.3768 0.042 Uiso 1 1 calc R U . . .
C42 C 0.3170(9) 0.4390(7) 0.3201(6) 0.046(4) Uani 1 1 d . . . . .
H42 H 0.2967 0.4779 0.3376 0.055 Uiso 1 1 calc R U . . .
C52 C 0.3499(9) 0.4472(6) 0.2716(5) 0.039(4) Uani 1 1 d . . . . .
H52 H 0.3544 0.4906 0.2565 0.047 Uiso 1 1 calc R U . . .
C62 C 0.3759(8) 0.3880(7) 0.2467(5) 0.033(4) Uani 1 1 d . . . . .
C72 C 0.4112(8) 0.3799(7) 0.1974(5) 0.032(4) Uani 1 1 d . . . . .
C82 C 0.4640(9) 0.3974(7) 0.1187(5) 0.038(4) Uiso 1 1 d . . . . .
C92 C 0.4886(9) 0.4380(7) 0.0787(5) 0.041(4) Uiso 1 1 d . . . . .
H92 H 0.4863 0.4858 0.0830 0.050 Uiso 1 1 calc R U . . .
C102 C 0.5151(10) 0.4141(7) 0.0349(6) 0.063(5) Uani 1 1 d . . . . .
H102 H 0.5277 0.4449 0.0086 0.076 Uiso 1 1 calc R U . . .
C112 C 0.5246(10) 0.3456(8) 0.0271(6) 0.061(5) Uani 1 1 d . . . . .
H112 H 0.5440 0.3288 -0.0042 0.073 Uiso 1 1 calc R U . . .
C122 C 0.5054(9) 0.3020(8) 0.0654(5) 0.049(4) Uani 1 1 d . . . . .
H122 H 0.5129 0.2546 0.0607 0.058 Uiso 1 1 calc R U . . .
C132 C 0.4753(8) 0.3259(6) 0.1106(5) 0.028(3) Uani 1 1 d . . . . .
C142 C 0.4246(9) 0.3102(6) 0.1882(5) 0.028(3) Uiso 1 1 d . . . . .
O1M O 0.2609(5) 0.0921(4) 0.2462(3) 0.033(2) Uani 1 1 d . . . . .
H1M H 0.2668 0.0930 0.2149 0.050 Uiso 1 1 d R U . . .
C1M C 0.2017(10) 0.1488(7) 0.2622(6) 0.079(6) Uani 1 1 d . . . . .
H1M1 H 0.1902 0.1448 0.2980 0.118 Uiso 1 1 calc R U . . .
H1M2 H 0.1451 0.1466 0.2434 0.118 Uiso 1 1 calc R U . . .
H1M3 H 0.2309 0.1923 0.2555 0.118 Uiso 1 1 calc R U . . .
O13 O 0.4287(6) 0.1629(4) 0.3868(3) 0.036(2) Uani 1 1 d . . . . .
O23 O 0.3262(6) 0.0951(4) 0.3524(3) 0.036(2) Uani 1 1 d . . . . .
C13 C 0.3542(9) 0.1314(7) 0.3872(5) 0.032(4) Uiso 1 1 d . . . . .
C23 C 0.2985(10) 0.1414(7) 0.4334(5) 0.040(4) Uani 1 1 d . . . . .
C33 C 0.2232(9) 0.0897(6) 0.4366(5) 0.057(5) Uani 1 1 d . . . . .
H33A H 0.1883 0.0984 0.4666 0.086 Uiso 1 1 calc R U . . .
H33B H 0.2485 0.0439 0.4384 0.086 Uiso 1 1 calc R U . . .
H33C H 0.1845 0.0935 0.4069 0.086 Uiso 1 1 calc R U . . .
C43 C 0.3561(9) 0.1382(7) 0.4815(5) 0.056(5) Uani 1 1 d . . . . .
H43A H 0.3182 0.1452 0.5106 0.084 Uiso 1 1 calc R U . . .
H43B H 0.4018 0.1737 0.4806 0.084 Uiso 1 1 calc R U . . .
H43C H 0.3849 0.0937 0.4839 0.084 Uiso 1 1 calc R U . . .
C53 C 0.2583(9) 0.2120(7) 0.4297(5) 0.066(5) Uani 1 1 d . . . . .
H53A H 0.2210 0.2204 0.4589 0.099 Uiso 1 1 calc R U . . .
H53B H 0.2216 0.2154 0.3992 0.099 Uiso 1 1 calc R U . . .
H53C H 0.3062 0.2458 0.4287 0.099 Uiso 1 1 calc R U . . .
O14 O 0.6307(5) 0.1568(4) 0.3759(3) 0.038(3) Uani 1 1 d . . . . .
O24 O 0.7456(6) 0.0946(5) 0.3511(4) 0.057(3) Uani 1 1 d . . . . .
C14 C 0.6954(9) 0.1170(7) 0.3834(5) 0.034(4) Uani 1 1 d . . . . .
C24 C 0.7155(11) 0.1030(8) 0.4393(5) 0.048(5) Uani 1 1 d . . . . .
C341 C 0.662(3) 0.156(3) 0.4732(17) 0.077(5) Uani 0.320(13) 1 d . . P A 1
H34A H 0.6659 0.2014 0.4585 0.115 Uiso 0.320(13) 1 calc R U P A 1
H34B H 0.6881 0.1566 0.5070 0.115 Uiso 0.320(13) 1 calc R U P A 1
H34C H 0.5992 0.1423 0.4748 0.115 Uiso 0.320(13) 1 calc R U P A 1
C441 C 0.715(4) 0.036(3) 0.446(2) 0.077(5) Uani 0.320(13) 1 d . . P A 1
H44A H 0.7278 0.0259 0.4810 0.115 Uiso 0.320(13) 1 calc R U P A 1
H44B H 0.7612 0.0158 0.4249 0.115 Uiso 0.320(13) 1 calc R U P A 1
H44C H 0.6567 0.0181 0.4361 0.115 Uiso 0.320(13) 1 calc R U P A 1
C541 C 0.816(3) 0.130(3) 0.4524(19) 0.077(5) Uani 0.320(13) 1 d . . P A 1
H54A H 0.8163 0.1798 0.4536 0.115 Uiso 0.320(13) 1 calc R U P A 1
H54B H 0.8572 0.1148 0.4265 0.115 Uiso 0.320(13) 1 calc R U P A 1
H54C H 0.8359 0.1120 0.4848 0.115 Uiso 0.320(13) 1 calc R U P A 1
C342 C 0.6306(15) 0.0856(14) 0.4662(8) 0.077(5) Uani 0.680(13) 1 d . . P A 2
H34D H 0.6038 0.0449 0.4513 0.115 Uiso 0.680(13) 1 calc R U P A 2
H34E H 0.5886 0.1235 0.4633 0.115 Uiso 0.680(13) 1 calc R U P A 2
H34F H 0.6444 0.0770 0.5016 0.115 Uiso 0.680(13) 1 calc R U P A 2
C442 C 0.7812(17) 0.0398(13) 0.4435(9) 0.077(5) Uani 0.680(13) 1 d . . P A 2
H44D H 0.8379 0.0509 0.4277 0.115 Uiso 0.680(13) 1 calc R U P A 2
H44E H 0.7541 0.0005 0.4267 0.115 Uiso 0.680(13) 1 calc R U P A 2
H44F H 0.7922 0.0290 0.4788 0.115 Uiso 0.680(13) 1 calc R U P A 2
C542 C 0.7589(17) 0.1609(13) 0.4637(8) 0.077(5) Uani 0.680(13) 1 d . . P A 2
H54D H 0.8142 0.1718 0.4464 0.115 Uiso 0.680(13) 1 calc R U P A 2
H54E H 0.7728 0.1495 0.4986 0.115 Uiso 0.680(13) 1 calc R U P A 2
H54F H 0.7189 0.2002 0.4625 0.115 Uiso 0.680(13) 1 calc R U P A 2
O2M O 0.0163(13) 0.1070(11) 0.1728(10) 0.096(10) Uani 0.5 1 d D . P B 1
H2M H -0.0300 0.0835 0.1689 0.144 Uiso 0.5 1 calc R U P B 1
C2M C 0.0532(19) 0.1218(13) 0.1254(9) 0.055(9) Uiso 0.5 1 d D . P B 1
H2M1 H 0.0375 0.1682 0.1157 0.083 Uiso 0.5 1 calc R U P B 1
H2M2 H 0.0291 0.0900 0.1005 0.083 Uiso 0.5 1 calc R U P B 1
H2M3 H 0.1182 0.1172 0.1274 0.083 Uiso 0.5 1 calc R U P B 1
O1W O -0.051(3) 0.0781(18) 0.1522(14) 0.076(12) Uiso 0.3 1 d . . P C 2
O2W O -0.024(4) 0.070(2) 0.1980(19) 0.058(16) Uiso 0.2 1 d . . P D 3

loop_
_atom_site_aniso_label
_atom_site_aniso_U_11
_atom_site_aniso_U_22
_atom_site_aniso_U_33
_atom_site_aniso_U_23
_atom_site_aniso_U_13
_atom_site_aniso_U_12
Co1 0.0272(11) 0.0265(11) 0.0351(12) -0.0004(9) -0.0002(10) -0.0027(9)
Co2 0.0277(11) 0.0266(11) 0.0305(11) -0.0016(9) 0.0011(9) -0.0008(9)
O11 0.013(5) 0.024(5) 0.041(6) -0.010(4) 0.009(5) 0.005(4)
N11 0.024(7) 0.056(9) 0.034(7) -0.004(6) 0.002(6) 0.003(6)
N21 0.043(8) 0.019(7) 0.051(8) -0.001(6) -0.004(7) 0.004(6)
N31 0.020(7) 0.028(7) 0.027(7) 0.003(5) -0.008(6) 0.000(5)
C21 0.043(10) 0.040(10) 0.026(8) -0.011(7) 0.016(8) -0.009(7)
C31 0.043(10) 0.058(11) 0.018(8) -0.014(8) 0.011(8) -0.004(8)
C41 0.032(9) 0.031(10) 0.067(12) -0.005(8) -0.001(9) -0.011(7)
C51 0.047(10) 0.024(10) 0.061(11) 0.012(8) 0.008(10) -0.009(7)
C61 0.030(9) 0.051(11) 0.042(10) -0.006(8) 0.009(8) 0.002(8)
C71 0.013(7) 0.020(9) 0.038(9) -0.002(7) -0.011(7) -0.005(6)
C101 0.039(9) 0.033(9) 0.036(9) 0.013(7) 0.002(8) 0.000(7)
C111 0.039(10) 0.043(11) 0.058(11) 0.015(8) -0.011(9) -0.007(8)
C131 0.021(8) 0.036(9) 0.023(8) 0.010(7) -0.014(7) 0.004(7)
O12 0.025(5) 0.016(5) 0.037(6) 0.007(4) -0.011(5) -0.001(4)
N12 0.004(6) 0.051(8) 0.027(7) 0.014(6) -0.003(5) -0.007(5)
N22 0.025(7) 0.019(7) 0.062(9) 0.000(6) -0.009(7) 0.004(5)
N32 0.007(6) 0.049(8) 0.049(8) -0.002(7) 0.008(6) -0.003(5)
C02 0.009(7) 0.035(9) 0.031(8) -0.006(7) -0.004(7) 0.004(6)
C12 0.040(9) 0.016(8) 0.014(7) 0.000(6) 0.010(7) 0.005(7)
C22 0.023(8) 0.012(8) 0.066(11) -0.021(7) -0.004(8) 0.003(6)
C32 0.042(10) 0.032(9) 0.032(9) -0.007(7) -0.012(8) 0.012(8)
C42 0.037(10) 0.041(11) 0.059(11) -0.012(8) -0.024(9) 0.027(8)
C52 0.043(10) 0.017(9) 0.057(11) 0.002(7) -0.023(9) 0.004(7)
C62 0.017(8) 0.028(9) 0.054(11) -0.015(8) -0.011(8) 0.000(7)
C72 0.017(8) 0.048(10) 0.032(9) 0.000(8) -0.002(7) 0.008(7)
C102 0.069(12) 0.052(12) 0.070(13) 0.032(10) 0.047(11) 0.036(9)
C112 0.072(13) 0.066(13) 0.046(11) 0.019(9) 0.044(10) 0.040(10)
C122 0.029(9) 0.087(13) 0.031(9) 0.013(9) 0.005(8) 0.019(8)
C132 0.029(8) 0.017(8) 0.039(9) 0.016(7) 0.010(7) 0.001(6)
O1M 0.028(6) 0.031(6) 0.040(6) 0.001(5) -0.004(5) 0.008(4)
C1M 0.061(13) 0.070(14) 0.104(16) 0.008(11) -0.040(12) -0.017(10)
O13 0.034(6) 0.058(7) 0.015(5) -0.010(5) 0.009(5) -0.003(5)
O23 0.041(6) 0.029(6) 0.036(6) -0.019(4) 0.002(5) -0.004(4)
C23 0.053(11) 0.031(10) 0.036(10) -0.009(7) 0.001(9) 0.003(8)
C33 0.070(12) 0.038(10) 0.065(12) -0.027(8) 0.035(10) -0.021(9)
C43 0.060(12) 0.068(12) 0.042(10) 0.014(9) 0.024(10) 0.010(9)
C53 0.040(11) 0.102(15) 0.056(12) -0.012(10) 0.009(10) 0.003(10)
O14 0.025(6) 0.040(6) 0.047(6) -0.014(5) -0.025(5) 0.018(5)
O24 0.047(7) 0.073(8) 0.052(7) 0.006(6) 0.001(6) 0.024(6)
C14 0.035(10) 0.036(10) 0.031(9) 0.007(7) 0.014(8) 0.014(7)
C24 0.064(12) 0.049(11) 0.030(9) -0.011(8) -0.024(9) 0.005(9)
C341 0.051(11) 0.128(14) 0.052(9) 0.011(9) -0.004(10) 0.017(11)
C441 0.051(11) 0.128(14) 0.052(9) 0.011(9) -0.004(10) 0.017(11)
C541 0.051(11) 0.128(14) 0.052(9) 0.011(9) -0.004(10) 0.017(11)
C342 0.051(11) 0.128(14) 0.052(9) 0.011(9) -0.004(10) 0.017(11)
C442 0.051(11) 0.128(14) 0.052(9) 0.011(9) -0.004(10) 0.017(11)
C542 0.051(11) 0.128(14) 0.052(9) 0.011(9) -0.004(10) 0.017(11)
O2M 0.016(13) 0.10(2) 0.17(3) 0.026(19) 0.034(17) -0.007(13)

loop_
_atom_type_symbol
_atom_type_description
_atom_type_scat_dispersion_real
_atom_type_scat_dispersion_imag
_atom_type_scat_source
C C 0.0033 0.0016 'International Tables Vol C Tables 4.2.6.8 and 6.1.1.4'
H H 0.0000 0.0000 'International Tables Vol C Tables 4.2.6.8 and 6.1.1.4'
N N 0.0061 0.0033 'International Tables Vol C Tables 4.2.6.8 and 6.1.1.4'
O O 0.0106 0.0060 'International Tables Vol C Tables 4.2.6.8 and 6.1.1.4'
Co Co 0.3494 0.9721 'International Tables Vol C Tables 4.2.6.8 and 6.1.1.4'

loop_
_geom_angle_atom_site_label_1
_geom_angle_atom_site_label_2
_geom_angle_atom_site_label_3
_geom_angle
_geom_angle_site_symmetry_1
_geom_angle_site_symmetry_3
O23 Co1 O1M 93.5(3) . .
O23 Co1 O12 85.4(3) . .
O1M Co1 O12 88.8(3) . .
O23 Co1 O11 88.8(3) . .
O1M Co1 O11 171.8(3) . .
O12 Co1 O11 83.5(3) . .
O23 Co1 N11 172.5(4) . .
O1M Co1 N11 89.3(4) . .
O12 Co1 N11 101.6(4) . .
O11 Co1 N11 89.3(3) . .
O23 Co1 N31 95.1(3) . .
O1M Co1 N31 91.3(3) . .
O12 Co1 N31 179.4(4) . .
O11 Co1 N31 96.4(3) . .
N11 Co1 N31 77.9(4) . .
O14 Co2 O13 97.7(4) . .
O14 Co2 O11 92.7(3) . .
O13 Co2 O11 87.7(3) . .
O14 Co2 N12 100.5(4) . 2_655
O13 Co2 N12 158.5(4) . 2_655
O11 Co2 N12 102.5(4) . 2_655
O14 Co2 N32 85.6(4) . 2_655
O13 Co2 N32 91.1(3) . 2_655
O11 Co2 N32 177.8(4) . 2_655
N12 Co2 N32 79.3(4) 2_655 2_655
O14 Co2 O12 173.2(3) . .
O13 Co2 O12 83.4(3) . .
O11 Co2 O12 80.7(3) . .
N12 Co2 O12 79.8(3) 2_655 .
N32 Co2 O12 101.1(3) 2_655 .
N11 O11 Co2 119.3(7) 2_655 .
N11 O11 Co1 107.1(6) 2_655 .
Co2 O11 Co1 98.1(3) . .
C01 N11 O11 116.2(11) . 2_655
C01 N11 Co1 112.3(9) . .
O11 N11 Co1 131.2(8) 2_655 .
C71 N21 C81 112.3(11) . .
C141 N31 C131 114.9(11) . .
C141 N31 Co1 107.0(8) . .
C131 N31 Co1 138.0(9) . .
N11 C01 C141 117.0(12) . .
N11 C01 C11 134.0(13) . .
C141 C01 C11 108.2(12) . .
C21 C11 C61 121.7(12) . .
C21 C11 C01 134.0(12) . .
C61 C11 C01 104.3(11) . .
C11 C21 C31 118.4(12) . .
C11 C21 H21 120.8 . .
C31 C21 H21 120.8 . .
C41 C31 C21 121.3(13) . .
C41 C31 H31 119.3 . .
C21 C31 H31 119.3 . .
C31 C41 C51 120.1(13) . .
C31 C41 H41 119.9 . .
C51 C41 H41 119.9 . .
C41 C51 C61 120.5(12) . .
C41 C51 H51 119.7 . .
C61 C51 H51 119.7 . .
C51 C61 C11 118.0(12) . .
C51 C61 C71 130.5(13) . .
C11 C61 C71 111.5(12) . .
N21 C71 C141 124.2(12) . .
N21 C71 C61 130.4(12) . .
C141 C71 C61 105.2(11) . .
N21 C81 C131 124.6(12) . .
N21 C81 C91 118.5(13) . .
C131 C81 C91 116.9(13) . .
C101 C91 C81 121.7(13) . .
C101 C91 H91 119.1 . .
C81 C91 H91 119.1 . .
C91 C101 C111 121.2(13) . .
C91 C101 H101 119.4 . .
C111 C101 H101 119.4 . .
C101 C111 C121 120.5(14) . .
C101 C111 H111 119.7 . .
C121 C111 H111 119.7 . .
C111 C121 C131 118.7(13) . .
C111 C121 H121 120.6 . .
C131 C121 H121 120.6 . .
N31 C131 C121 119.2(12) . .
N31 C131 C81 120.0(12) . .
C121 C131 C81 120.8(12) . .
N31 C141 C71 123.7(11) . .
N31 C141 C01 125.3(12) . .
C71 C141 C01 110.7(12) . .
N12 O12 Co1 119.0(7) . .
N12 O12 Co2 119.6(6) . .
Co1 O12 Co2 94.9(3) . .
C02 N12 O12 114.9(10) . .
C02 N12 Co2 112.8(8) . 2_655
O12 N12 Co2 130.2(8) . 2_655
C72 N22 C82 116.1(12) . .
C142 N32 C132 115.2(12) . .
C142 N32 Co2 106.6(9) . 2_655
C132 N32 Co2 138.0(9) . 2_655
N12 C02 C12 137.0(12) . .
N12 C02 C142 115.4(11) . .
C12 C02 C142 107.5(11) . .
C22 C12 C62 121.2(12) . .
C22 C12 C02 130.7(12) . .
C62 C12 C02 108.0(11) . .
C12 C22 C32 120.0(12) . .
C12 C22 H22 120.0 . .
C32 C22 H22 120.0 . .
C22 C32 C42 118.9(13) . .
C22 C32 H32 120.6 . .
C42 C32 H32 120.6 . .
C32 C42 C52 122.4(13) . .
C32 C42 H42 118.8 . .
C52 C42 H42 118.8 . .
C62 C52 C42 116.7(12) . .
C62 C52 H52 121.7 . .
C42 C52 H52 121.7 . .
C12 C62 C52 120.7(13) . .
C12 C62 C72 109.6(11) . .
C52 C62 C72 129.7(14) . .
N22 C72 C142 118.2(13) . .
N22 C72 C62 132.8(13) . .
C142 C72 C62 109.0(12) . .
N22 C82 C92 121.6(13) . .
N22 C82 C132 123.7(13) . .
C92 C82 C132 114.6(13) . .
C102 C92 C82 124.1(14) . .
C102 C92 H92 118.0 . .
C82 C92 H92 118.0 . .
C92 C102 C112 121.0(14) . .
C92 C102 H102 119.5 . .
C112 C102 H102 119.5 . .
C122 C112 C102 118.6(14) . .
C122 C112 H112 120.7 . .
C102 C112 H112 120.7 . .
C112 C122 C132 121.1(14) . .
C112 C122 H122 119.4 . .
C132 C122 H122 119.4 . .
N32 C132 C122 121.2(13) . .
N32 C132 C82 118.3(12) . .
C122 C132 C82 120.5(12) . .
N32 C142 C72 128.2(13) . .
N32 C142 C02 125.8(13) . .
C72 C142 C02 105.9(12) . .
C1M O1M Co1 119.9(7) . .
C1M O1M H1M 109.9 . .
Co1 O1M H1M 112.8 . .
O1M C1M H1M1 109.5 . .
O1M C1M H1M2 109.5 . .
H1M1 C1M H1M2 109.5 . .
O1M C1M H1M3 109.5 . .
H1M1 C1M H1M3 109.5 . .
H1M2 C1M H1M3 109.5 . .
C13 O13 Co2 131.8(9) . .
C13 O23 Co1 130.8(9) . .
O23 C13 O13 123.9(13) . .
O23 C13 C23 120.1(12) . .
O13 C13 C23 115.9(13) . .
C13 C23 C53 106.9(11) . .
C13 C23 C33 112.1(11) . .
C53 C23 C33 108.9(13) . .
C13 C23 C43 111.5(12) . .
C53 C23 C43 108.0(11) . .
C33 C23 C43 109.4(12) . .
C23 C33 H33A 109.5 . .
C23 C33 H33B 109.5 . .
H33A C33 H33B 109.5 . .
C23 C33 H33C 109.5 . .
H33A C33 H33C 109.5 . .
H33B C33 H33C 109.5 . .
C23 C43 H43A 109.5 . .
C23 C43 H43B 109.5 . .
H43A C43 H43B 109.5 . .
C23 C43 H43C 109.5 . .
H43A C43 H43C 109.5 . .
H43B C43 H43C 109.5 . .
C23 C53 H53A 109.5 . .
C23 C53 H53B 109.5 . .
H53A C53 H53B 109.5 . .
C23 C53 H53C 109.5 . .
H53A C53 H53C 109.5 . .
H53B C53 H53C 109.5 . .
C14 O14 Co2 143.1(9) . .
O24 C14 O14 125.8(14) . .
O24 C14 C24 120.1(13) . .
O14 C14 C24 113.8(12) . .
C542 C24 C342 109.6(16) . .
C441 C24 C14 108(3) . .
C542 C24 C14 111.8(15) . .
C342 C24 C14 110.4(14) . .
C542 C24 C442 107.9(17) . .
C342 C24 C442 108.2(17) . .
C14 C24 C442 108.7(13) . .
C441 C24 C341 125(3) . .
C14 C24 C341 110(2) . .
C441 C24 C541 107(3) . .
C14 C24 C541 108(2) . .
C341 C24 C541 98(3) . .
C24 C341 H34A 109.5 . .
C24 C341 H34B 109.5 . .
H34A C341 H34B 109.5 . .
C24 C341 H34C 109.5 . .
H34A C341 H34C 109.5 . .
H34B C341 H34C 109.5 . .
C24 C441 H44A 109.5 . .
C24 C441 H44B 109.5 . .
H44A C441 H44B 109.5 . .
C24 C441 H44C 109.5 . .
H44A C441 H44C 109.5 . .
H44B C441 H44C 109.5 . .
C24 C541 H54A 109.5 . .
C24 C541 H54B 109.5 . .
H54A C541 H54B 109.5 . .
C24 C541 H54C 109.5 . .
H54A C541 H54C 109.5 . .
H54B C541 H54C 109.5 . .
C24 C342 H34D 109.5 . .
C24 C342 H34E 109.5 . .
H34D C342 H34E 109.5 . .
C24 C342 H34F 109.5 . .
H34D C342 H34F 109.5 . .
H34E C342 H34F 109.5 . .
C24 C442 H44D 109.5 . .
C24 C442 H44E 109.5 . .
H44D C442 H44E 109.5 . .
C24 C442 H44F 109.5 . .
H44D C442 H44F 109.5 . .
H44E C442 H44F 109.5 . .
C24 C542 H54D 109.5 . .
C24 C542 H54E 109.5 . .
H54D C542 H54E 109.5 . .
C24 C542 H54F 109.5 . .
H54D C542 H54F 109.5 . .
H54E C542 H54F 109.5 . .
C2M O2M H2M 109.5 . .
O2M C2M H2M1 109.5 . .
O2M C2M H2M2 109.5 . .
H2M1 C2M H2M2 109.5 . .
O2M C2M H2M3 109.5 . .
H2M1 C2M H2M3 109.5 . .
H2M2 C2M H2M3 109.5 . .

loop_
_geom_bond_atom_site_label_1
_geom_bond_atom_site_label_2
_geom_bond_distance
_geom_bond_site_symmetry_2
Co1 O23 2.053(8) .
Co1 O1M 2.055(8) .
Co1 O12 2.058(7) .
Co1 O11 2.133(8) .
Co1 N11 2.185(10) .
Co1 N31 2.246(9) .
Co2 O14 1.983(8) .
Co2 O13 2.065(8) .
Co2 O11 2.064(7) .
Co2 N12 2.153(10) 2_655
Co2 N32 2.240(10) 2_655
Co2 O12 2.244(8) .
O11 N11 1.345(11) 2_655
N11 C01 1.321(14) .
N11 O11 1.345(11) 2_655
N21 C71 1.319(14) .
N21 C81 1.363(14) .
N31 C141 1.300(13) .
N31 C131 1.379(13) .
C01 C141 1.430(15) .
C01 C11 1.493(16) .
C11 C21 1.371(14) .
C11 C61 1.428(15) .
C21 C31 1.394(15) .
C21 H21 0.9500 .
C31 C41 1.383(15) .
C31 H31 0.9500 .
C41 C51 1.381(16) .
C41 H41 0.9500 .
C51 C61 1.393(16) .
C51 H51 0.9500 .
C61 C71 1.473(16) .
C71 C141 1.413(14) .
C81 C131 1.412(15) .
C81 C91 1.422(15) .
C91 C101 1.337(15) .
C91 H91 0.9500 .
C101 C111 1.371(15) .
C101 H101 0.9500 .
C111 C121 1.395(15) .
C111 H111 0.9500 .
C121 C131 1.402(15) .
C121 H121 0.9500 .
O12 N12 1.379(11) .
N12 C02 1.338(13) .
N12 Co2 2.153(10) 2_655
N22 C72 1.343(14) .
N22 C82 1.352(15) .
N32 C142 1.280(14) .
N32 C132 1.373(13) .
N32 Co2 2.240(10) 2_655
C02 C12 1.448(15) .
C02 C142 1.476(16) .
C12 C22 1.375(15) .
C12 C62 1.374(15) .
C22 C32 1.378(14) .
C22 H22 0.9500 .
C32 C42 1.385(16) .
C32 H32 0.9500 .
C42 C52 1.404(17) .
C42 H42 0.9500 .
C52 C62 1.402(15) .
C52 H52 0.9500 .
C62 C72 1.437(16) .
C72 C142 1.410(16) .
C82 C92 1.391(16) .
C82 C132 1.437(15) .
C92 C102 1.331(16) .
C92 H92 0.9500 .
C102 C112 1.375(16) .
C102 H102 0.9500 .
C112 C122 1.371(16) .
C112 H112 0.9500 .
C122 C132 1.380(15) .
C122 H122 0.9500 .
O1M C1M 1.494(14) .
O1M H1M 0.8420 .
C1M H1M1 0.9800 .
C1M H1M2 0.9800 .
C1M H1M3 0.9800 .
O13 C13 1.277(14) .
O23 C13 1.244(14) .
C13 C23 1.515(17) .
C23 C53 1.519(16) .
C23 C33 1.523(16) .
C23 C43 1.540(18) .
C33 H33A 0.9800 .
C33 H33B 0.9800 .
C33 H33C 0.9800 .
C43 H43A 0.9800 .
C43 H43B 0.9800 .
C43 H43C 0.9800 .
C53 H53A 0.9800 .
C53 H53B 0.9800 .
C53 H53C 0.9800 .
O14 C14 1.260(13) .
O24 C14 1.237(13) .
C14 C24 1.545(17) .
C24 C441 1.32(5) .
C24 C542 1.46(2) .
C24 C342 1.51(2) .
C24 C442 1.59(3) .
C24 C341 1.61(5) .
C24 C541 1.64(5) .
C341 H34A 0.9800 .
C341 H34B 0.9800 .
C341 H34C 0.9800 .
C441 H44A 0.9800 .
C441 H44B 0.9800 .
C441 H44C 0.9800 .
C541 H54A 0.9800 .
C541 H54B 0.9800 .
C541 H54C 0.9800 .
C342 H34D 0.9800 .
C342 H34E 0.9800 .
C342 H34F 0.9800 .
C442 H44D 0.9800 .
C442 H44E 0.9800 .
C442 H44F 0.9800 .
C542 H54D 0.9800 .
C542 H54E 0.9800 .
C542 H54F 0.9800 .
O2M C2M 1.419(17) .
O2M H2M 0.8400 .
C2M H2M1 0.9800 .
C2M H2M2 0.9800 .
C2M H2M3 0.9800 .

loop_
_geom_hbond_atom_site_label_D
_geom_hbond_atom_site_label_H
_geom_hbond_atom_site_label_A
_geom_hbond_distance_DH
_geom_hbond_distance_HA
_geom_hbond_distance_DA
_geom_hbond_angle_DHA
_geom_hbond_site_symmetry_A
C121 H121 O23 0.95 2.31 3.159(15) 148.2 .
C122 H122 O13 0.95 2.44 3.176(16) 134.0 2_655
O1M H1M O24 0.84 1.77 2.604(13) 168.0 2_655
C2M H2M3 O24 0.98 2.16 3.12(3) 165.8 2_655

loop_
_geom_torsion_atom_site_label_1
_geom_torsion_atom_site_label_2
_geom_torsion_atom_site_label_3
_geom_torsion_atom_site_label_4
_geom_torsion
_geom_torsion_site_symmetry_1
_geom_torsion_site_symmetry_4
O11 N11 C01 C141 167.1(11) 2_655 .
Co1 N11 C01 C141 -7.7(15) . .
O11 N11 C01 C11 -2(2) 2_655 .
Co1 N11 C01 C11 -176.3(13) . .
N11 C01 C11 C21 -11(3) . .
C141 C01 C11 C21 179.5(14) . .
N11 C01 C11 C61 169.5(15) . .
C141 C01 C11 C61 0.2(15) . .
C61 C11 C21 C31 0.8(19) . .
C01 C11 C21 C31 -178.4(13) . .
C11 C21 C31 C41 -3(2) . .
C21 C31 C41 C51 4(2) . .
C31 C41 C51 C61 -2(2) . .
C41 C51 C61 C11 1(2) . .
C41 C51 C61 C71 -177.7(14) . .
C21 C11 C61 C51 0(2) . .
C01 C11 C61 C51 179.6(12) . .
C21 C11 C61 C71 178.8(12) . .
C01 C11 C61 C71 -1.8(15) . .
C81 N21 C71 C141 2.7(18) . .
C81 N21 C71 C61 178.4(13) . .
C51 C61 C71 N21 5(3) . .
C11 C61 C71 N21 -173.6(12) . .
C51 C61 C71 C141 -178.9(15) . .
C11 C61 C71 C141 2.7(14) . .
C71 N21 C81 C131 -2.5(19) . .
C71 N21 C81 C91 179.8(12) . .
N21 C81 C91 C101 -178.4(13) . .
C131 C81 C91 C101 4(2) . .
C81 C91 C101 C111 -3(2) . .
C91 C101 C111 C121 0(2) . .
C101 C111 C121 C131 1(2) . .
C141 N31 C131 C121 -177.4(11) . .
Co1 N31 C131 C121 6.5(19) . .
C141 N31 C131 C81 2.5(17) . .
Co1 N31 C131 C81 -173.7(9) . .
C111 C121 C131 N31 180.0(11) . .
C111 C121 C131 C81 0(2) . .
N21 C81 C131 N31 0(2) . .
C91 C81 C131 N31 177.7(12) . .
N21 C81 C131 C121 179.8(13) . .
C91 C81 C131 C121 -2.5(19) . .
C131 N31 C141 C71 -2.4(18) . .
Co1 N31 C141 C71 174.9(9) . .
C131 N31 C141 C01 -175.9(12) . .
Co1 N31 C141 C01 1.4(16) . .
N21 C71 C141 N31 0(2) . .
C61 C71 C141 N31 -176.9(12) . .
N21 C71 C141 C01 174.0(12) . .
C61 C71 C141 C01 -2.5(14) . .
N11 C01 C141 N31 4(2) . .
C11 C01 C141 N31 175.8(12) . .
N11 C01 C141 C71 -169.8(11) . .
C11 C01 C141 C71 1.6(15) . .
Co1 O12 N12 C02 158.2(7) . .
Co2 O12 N12 C02 -86.6(10) . .
Co1 O12 N12 Co2 -39.9(11) . 2_655
Co2 O12 N12 Co2 75.4(10) . 2_655
O12 N12 C02 C12 -6(2) . .
Co2 N12 C02 C12 -171.5(13) 2_655 .
O12 N12 C02 C142 168.6(9) . .
Co2 N12 C02 C142 3.5(13) 2_655 .
N12 C02 C12 C22 -7(3) . .
C142 C02 C12 C22 177.4(13) . .
N12 C02 C12 C62 176.7(13) . .
C142 C02 C12 C62 1.4(14) . .
C62 C12 C22 C32 -2.4(19) . .
C02 C12 C22 C32 -178.0(12) . .
C12 C22 C32 C42 2.8(19) . .
C22 C32 C42 C52 -3(2) . .
C32 C42 C52 C62 2(2) . .
C22 C12 C62 C52 1.9(19) . .
C02 C12 C62 C52 178.4(11) . .
C22 C12 C62 C72 -179.3(12) . .
C02 C12 C62 C72 -2.8(14) . .
C42 C52 C62 C12 -1.8(19) . .
C42 C52 C62 C72 179.7(13) . .
C82 N22 C72 C142 3.6(18) . .
C82 N22 C72 C62 -178.6(14) . .
C12 C62 C72 N22 -174.8(13) . .
C52 C62 C72 N22 4(2) . .
C12 C62 C72 C142 3.2(15) . .
C52 C62 C72 C142 -178.1(13) . .
C72 N22 C82 C92 179.0(12) . .
C72 N22 C82 C132 -2.9(19) . .
N22 C82 C92 C102 -177.4(14) . .
C132 C82 C92 C102 4(2) . .
C82 C92 C102 C112 -4(3) . .
C92 C102 C112 C122 0(2) . .
C102 C112 C122 C132 1(2) . .
C142 N32 C132 C122 -176.2(13) . .
Co2 N32 C132 C122 10(2) 2_655 .
C142 N32 C132 C82 4.8(17) . .
Co2 N32 C132 C82 -169.5(9) 2_655 .
C112 C122 C132 N32 -179.4(13) . .
C112 C122 C132 C82 0(2) . .
N22 C82 C132 N32 -1(2) . .
C92 C82 C132 N32 176.8(12) . .
N22 C82 C132 C122 179.5(13) . .
C92 C82 C132 C122 -2.3(19) . .
C132 N32 C142 C72 -4(2) . .
Co2 N32 C142 C72 171.7(11) 2_655 .
C132 N32 C142 C02 -179.7(12) . .
Co2 N32 C142 C02 -3.7(16) 2_655 .
N22 C72 C142 N32 0(2) . .
C62 C72 C142 N32 -178.3(13) . .
N22 C72 C142 C02 176.1(11) . .
C62 C72 C142 C02 -2.3(14) . .
N12 C02 C142 N32 0(2) . .
C12 C02 C142 N32 176.8(12) . .
N12 C02 C142 C72 -175.9(10) . .
C12 C02 C142 C72 0.6(14) . .
Co1 O23 C13 O13 -3(2) . .
Co1 O23 C13 C23 176.1(8) . .
Co2 O13 C13 O23 4(2) . .
Co2 O13 C13 C23 -175.2(8) . .
O23 C13 C23 C53 -104.2(14) . .
O13 C13 C23 C53 74.6(16) . .
O23 C13 C23 C33 15.0(19) . .
O13 C13 C23 C33 -166.2(12) . .
O23 C13 C23 C43 138.0(13) . .
O13 C13 C23 C43 -43.1(16) . .
Co2 O14 C14 O24 47(2) . .
Co2 O14 C14 C24 -139.0(13) . .
O24 C14 C24 C441 -60(3) . .
O14 C14 C24 C441 126(3) . .
O24 C14 C24 C542 99.6(19) . .
O14 C14 C24 C542 -74(2) . .
O24 C14 C24 C342 -138.1(18) . .
O14 C14 C24 C342 47.9(19) . .
O24 C14 C24 C442 -19(2) . .
O14 C14 C24 C442 166.5(15) . .
O24 C14 C24 C341 161(3) . .
O14 C14 C24 C341 -13(3) . .
O24 C14 C24 C541 56(3) . .
O14 C14 C24 C541 -118(2) . .
